data_2013572
loop_
_publ_author_name
'Xue, Gang'
'Fang, Qi'
'Yu, Wentao'

_publ_section_title
;
 4,5-Propylenedithio-1,3-dithiole-2-thione and
 4,5-propylenedithio-1,3-dithiol-2-one
;
_journal_issue 11
_journal_name_full 'Acta Crystallographica Section C'
_journal_page_first o653
_journal_page_last o655
_journal_paper_doi 10.1107/S0108270103022662
_journal_volume 59
_journal_year 2003
_chemical_formula_iupac 'C6 H6 S5'
_chemical_formula_moiety 'C6 H6 S5'
_chemical_formula_sum 'C6 H6 S5'
_chemical_formula_weight 238.41
_chemical_melting_point 432.6
_chemical_name_systematic
;
  ?
;
_space_group_IT_number 14
_symmetry_cell_setting monoclinic
_symmetry_space_group_name_Hall '-P 2ybc'
_symmetry_space_group_name_H-M 'P 1 21/c 1'
_atom_sites_solution_hydrogens geom
_atom_sites_solution_primary direct
_atom_sites_solution_secondary difmap
_audit_creation_method SHELXL-97
_cell_angle_alpha 90.00
_cell_angle_beta 90.147(11)
_cell_angle_gamma 90.00
_cell_formula_units_Z 4
_cell_length_a 4.6572(13)
_cell_length_b 10.9765(14)
_cell_length_c 18.1026(17)
_cell_measurement_reflns_used 15
_cell_measurement_temperature 293(2)
_cell_measurement_theta_max 12.45
_cell_measurement_theta_min 5.682
_cell_volume 925.4(3)
_computing_cell_refinement Xscans
_computing_data_collection 'Xscans (Bruker, 1996)'
_computing_data_reduction Xscans
_computing_molecular_graphics SHELXTL
_computing_structure_refinement SHELXTL
_computing_structure_solution 'SHELXTL (Bruker, 1997)'
_diffrn_ambient_temperature 293(2)
_diffrn_measured_fraction_theta_full 0.998
_diffrn_measured_fraction_theta_max 0.998
_diffrn_measurement_device_type 'Bruker P4'
_diffrn_measurement_method \w
_diffrn_radiation_monochromator graphite
_diffrn_radiation_source 'fine-focus sealed tube'
_diffrn_radiation_type MoK\a
_diffrn_radiation_wavelength 0.71073
_diffrn_reflns_av_R_equivalents 0.0262
_diffrn_reflns_av_sigmaI/netI 0.0494
_diffrn_reflns_limit_h_max 1
_diffrn_reflns_limit_h_min -6
_diffrn_reflns_limit_k_max 1
_diffrn_reflns_limit_k_min -14
_diffrn_reflns_limit_l_max 23
_diffrn_reflns_limit_l_min -23
_diffrn_reflns_number 3160
_diffrn_reflns_theta_full 27.50
_diffrn_reflns_theta_max 27.50
_diffrn_reflns_theta_min 2.17
_diffrn_standards_decay_% 1
_diffrn_standards_interval_count 97
_diffrn_standards_number 3
_exptl_absorpt_coefficient_mu 1.181
_exptl_absorpt_correction_T_max 0.8682
_exptl_absorpt_correction_T_min 0.7910
_exptl_absorpt_correction_type psi-scan
_exptl_absorpt_process_details 'Xscans (Bruker, 1996)'
_exptl_crystal_colour 'Pale yellow'
_exptl_crystal_density_diffrn 1.711
_exptl_crystal_density_method 'not measured'
_exptl_crystal_description Prism
_exptl_crystal_F_000 488
_exptl_crystal_size_max 0.22
_exptl_crystal_size_mid 0.16
_exptl_crystal_size_min 0.12
_refine_diff_density_max 0.335
_refine_diff_density_min -0.303
_refine_ls_extinction_coef 0.0145(13)
_refine_ls_extinction_expression Fc^*^=kFc[1+0.001xFc^2^\l^3^/sin(2\q)]^-1/4^
_refine_ls_extinction_method SHELXL97
_refine_ls_goodness_of_fit_ref 1.031
_refine_ls_hydrogen_treatment constr
_refine_ls_matrix_type full
_refine_ls_number_parameters 101
_refine_ls_number_reflns 2110
_refine_ls_number_restraints 0
_refine_ls_restrained_S_all 1.031
_refine_ls_R_factor_all 0.0684
_refine_ls_R_factor_gt 0.0364
_refine_ls_shift/su_max 0.000
_refine_ls_shift/su_mean 0.000
_refine_ls_structure_factor_coef Fsqd
_refine_ls_weighting_details 'calc w=1/[\s^2^(Fo^2^)+(0.0330P)^2^+0.1689P] where P=(Fo^2^+2Fc^2^)/3'
_refine_ls_weighting_scheme calc
_refine_ls_wR_factor_gt 0.0733
_refine_ls_wR_factor_ref 0.0931
_reflns_number_gt 1331
_reflns_number_total 2110
_reflns_threshold_expression I>2\s(I)
_cod_data_source_file fa1033.cif
_cod_data_source_block I
_cod_original_sg_symbol_H-M 'P 21/c'
_cod_database_code 2013572

loop_
_symmetry_equiv_pos_as_xyz
'x, y, z'
'-x, y+1/2, -z+1/2'
'-x, -y, -z'
'x, -y-1/2, z-1/2'

loop_
_atom_site_label
_atom_site_fract_x
_atom_site_fract_y
_atom_site_fract_z
_atom_site_U_iso_or_equiv
_atom_site_adp_type
_atom_site_calc_flag
_atom_site_refinement_flags
_atom_site_occupancy
_atom_site_disorder_assembly
_atom_site_disorder_group
_atom_site_type_symbol
S5 0.8413(2) 0.84196(10) 0.41231(5) 0.0560(3) Uani d . 1 . . S
S1 0.5764(2) 0.88534(8) 0.55954(4) 0.0437(2) Uani d . 1 . . S
S2 0.4518(2) 0.66204(8) 0.48310(4) 0.0427(2) Uani d . 1 . . S
S3 0.2061(2) 0.82882(8) 0.69005(4) 0.0447(2) Uani d . 1 . . S
S4 0.0646(2) 0.56337(8) 0.60079(5) 0.0462(3) Uani d . 1 . . S
C1 0.6330(7) 0.7989(3) 0.48127(16) 0.0392(8) Uani d . 1 . . C
C2 0.3417(7) 0.7858(3) 0.60344(15) 0.0350(7) Uani d . 1 . . C
C3 0.2820(7) 0.6815(3) 0.56797(15) 0.0348(7) Uani d . 1 . . C
C4 0.3671(8) 0.7153(3) 0.75024(17) 0.0452(8) Uani d . 1 . . C
H4A 0.5666 0.7057 0.7362 0.054 Uiso calc R 1 . . H
H4B 0.3647 0.7467 0.8003 0.054 Uiso calc R 1 . . H
C5 0.2285(8) 0.5902(3) 0.75068(17) 0.0472(9) Uani d . 1 . . C
H5A 0.0246 0.6005 0.7595 0.057 Uiso calc R 1 . . H
H5B 0.3063 0.5448 0.7921 0.057 Uiso calc R 1 . . H
C6 0.2648(8) 0.5134(3) 0.68137(17) 0.0466(9) Uani d . 1 . . C
H6A 0.2078 0.4305 0.6927 0.056 Uiso calc R 1 . . H
H6B 0.4671 0.5118 0.6688 0.056 Uiso calc R 1 . . H

loop_
_atom_site_aniso_label
_atom_site_aniso_U_11
_atom_site_aniso_U_22
_atom_site_aniso_U_33
_atom_site_aniso_U_12
_atom_site_aniso_U_13
_atom_site_aniso_U_23
S5 0.0586(6) 0.0692(6) 0.0403(5) -0.0012(6) 0.0166(4) 0.0100(5)
S1 0.0573(6) 0.0393(4) 0.0345(4) -0.0049(4) 0.0069(4) 0.0026(3)
S2 0.0536(6) 0.0428(5) 0.0318(4) 0.0016(4) 0.0085(4) -0.0032(3)
S3 0.0600(6) 0.0402(5) 0.0340(4) 0.0080(5) 0.0114(4) -0.0023(4)
S4 0.0457(5) 0.0495(5) 0.0434(4) -0.0103(4) 0.0050(4) -0.0016(4)
C1 0.0409(18) 0.0451(19) 0.0316(15) 0.0050(16) 0.0018(14) 0.0029(14)
C2 0.0397(18) 0.0366(16) 0.0288(14) 0.0051(15) 0.0055(14) 0.0026(13)
C3 0.0359(17) 0.0375(17) 0.0309(15) 0.0032(15) 0.0015(13) 0.0001(13)
C4 0.051(2) 0.054(2) 0.0314(16) 0.0035(18) 0.0004(16) 0.0040(15)
C5 0.054(2) 0.050(2) 0.0369(16) 0.0054(19) 0.0070(16) 0.0114(15)
C6 0.055(2) 0.0384(18) 0.0462(18) 0.0033(18) 0.0113(17) 0.0085(15)

loop_
_atom_type_symbol
_atom_type_description
_atom_type_scat_dispersion_real
_atom_type_scat_dispersion_imag
_atom_type_scat_source
C C 0.0033 0.0016 'International Tables Vol C Tables 4.2.6.8 and 6.1.1.4'
H H 0.0000 0.0000 'International Tables Vol C Tables 4.2.6.8 and 6.1.1.4'
S S 0.1246 0.1234 'International Tables Vol C Tables 4.2.6.8 and 6.1.1.4'

loop_
_geom_angle_atom_site_label_1
_geom_angle_atom_site_label_2
_geom_angle_atom_site_label_3
_geom_angle
_geom_angle_publ_flag
C1 S1 C2 97.31(15) y
C1 S2 C3 97.67(15) y
C2 S3 C4 101.67(15) y
C3 S4 C6 101.55(16) y
S5 C1 S2 123.55(19) y
S5 C1 S1 123.6(2) y
S2 C1 S1 112.80(18) y
C3 C2 S1 116.6(2) y
C3 C2 S3 125.6(2) y
S1 C2 S3 117.83(18) y
C2 C3 S2 115.6(2) y
C2 C3 S4 126.1(2) y
S2 C3 S4 118.21(18) y
C5 C4 S3 116.7(2) ?
C5 C4 H4A 108.1 ?
S3 C4 H4A 108.1 ?
C5 C4 H4B 108.1 ?
S3 C4 H4B 108.1 ?
H4A C4 H4B 107.3 ?
C4 C5 C6 116.7(3) ?
C4 C5 H5A 108.1 ?
C6 C5 H5A 108.1 ?
C4 C5 H5B 108.1 ?
C6 C5 H5B 108.1 ?
H5A C5 H5B 107.3 ?
C5 C6 S4 116.0(2) y
C5 C6 H6A 108.3 ?
S4 C6 H6A 108.3 ?
C5 C6 H6B 108.3 ?
S4 C6 H6B 108.3 ?
H6A C6 H6B 107.4 ?

loop_
_geom_bond_atom_site_label_1
_geom_bond_atom_site_label_2
_geom_bond_site_symmetry_2
_geom_bond_distance
_geom_bond_publ_flag
S5 C1 . 1.652(3) y
S1 C1 . 1.726(3) y
S1 C2 . 1.739(3) y
S2 C1 . 1.723(3) y
S2 C3 . 1.743(3) y
S3 C2 . 1.756(3) y
S3 C4 . 1.816(3) y
S4 C3 . 1.750(3) y
S4 C6 . 1.814(4) y
C2 C3 . 1.341(4) y
C4 C5 . 1.518(5) ?
C4 H4A . 0.9700 ?
C4 H4B . 0.9700 ?
C5 C6 . 1.521(4) ?
C5 H5A . 0.9700 ?
C5 H5B . 0.9700 ?
C6 H6A . 0.9700 ?
C6 H6B . 0.9700 ?

loop_
_cod_related_entry_id
_cod_related_entry_database
_cod_related_entry_code
1 ChemSpider 606203
